data_4001599
loop_
_publ_author_name
'Pojarova, Michaela'
'Ananchenko, Gennady S.'
'Udachin, Konstantin A.'
'Daroszewska, Malgosia'
'Perret, Florent'
'Coleman, Anthony W.'
'Ripmeester, John A.'

_publ_section_title
;
 Solid Lipid Nanoparticles ofp-Hexanoyl Calix[4]arene as a Controlling
 Agent in the Photochemistry of a Sunscreen Blocker
;
_journal_issue 25
_journal_name_full 'Chemistry of Materials'
_journal_page_first 5817
_journal_paper_doi 10.1021/cm061993o
_journal_volume 18
_journal_year 2006
_chemical_formula_sum 'C61 H76 O9.5'
_chemical_formula_weight 961.22
_chemical_name_common p-hexanoylcalixarene-EHMC
_chemical_name_systematic
; 
 ? 
;
_space_group_IT_number 14
_symmetry_cell_setting monoclinic
_symmetry_space_group_name_Hall '-P 2yn'
_symmetry_space_group_name_H-M 'P 1 21/n 1'
_atom_sites_solution_hydrogens geom
_atom_sites_solution_primary direct
_atom_sites_solution_secondary difmap
_audit_creation_method SHELXL-97
_cell_angle_alpha 90.00
_cell_angle_beta 90.6680(10)
_cell_angle_gamma 90.00
_cell_formula_units_Z 4
_cell_length_a 15.5470(9)
_cell_length_b 22.3388(13)
_cell_length_c 15.6068(9)
_cell_measurement_temperature 125(2)
_cell_volume 5419.9(5)
_computing_structure_refinement 'SHELXL-97 (Sheldrick, 1997)'
_computing_structure_solution 'SHELXS-97 (Sheldrick, 1990)'
_diffrn_ambient_temperature 273(2)
_diffrn_measured_fraction_theta_full 0.997
_diffrn_measured_fraction_theta_max 0.997
_diffrn_radiation_monochromator graphite
_diffrn_radiation_source 'fine-focus sealed tube'
_diffrn_radiation_type MoK\a
_diffrn_radiation_wavelength 0.71070
_diffrn_reflns_av_R_equivalents 0.0385
_diffrn_reflns_av_sigmaI/netI 0.0375
_diffrn_reflns_limit_h_max 21
_diffrn_reflns_limit_h_min -21
_diffrn_reflns_limit_k_max 31
_diffrn_reflns_limit_k_min -31
_diffrn_reflns_limit_l_max 21
_diffrn_reflns_limit_l_min -21
_diffrn_reflns_number 68007
_diffrn_reflns_theta_full 29.58
_diffrn_reflns_theta_max 29.58
_diffrn_reflns_theta_min 1.59
_exptl_absorpt_coefficient_mu 0.078
_exptl_absorpt_correction_type multi-scan
_exptl_absorpt_process_details sadabs
_exptl_crystal_colour colourles
_exptl_crystal_density_diffrn 1.178
_exptl_crystal_density_method 'not measured'
_exptl_crystal_description plate
_exptl_crystal_F_000 2072
_exptl_crystal_size_max 0.4
_exptl_crystal_size_mid 0.2
_exptl_crystal_size_min 0.05
_refine_diff_density_max 0.885
_refine_diff_density_min -0.577
_refine_diff_density_rms 0.081
_refine_ls_extinction_method none
_refine_ls_goodness_of_fit_ref 1.033
_refine_ls_hydrogen_treatment mixed
_refine_ls_matrix_type full
_refine_ls_number_parameters 782
_refine_ls_number_reflns 15171
_refine_ls_number_restraints 197
_refine_ls_restrained_S_all 1.039
_refine_ls_R_factor_all 0.1451
_refine_ls_R_factor_gt 0.0944
_refine_ls_shift/su_max 0.017
_refine_ls_shift/su_mean 0.001
_refine_ls_structure_factor_coef Fsqd
_refine_ls_weighting_details 'calc w=1/[\s^2^(Fo^2^)+(0.1743P)^2^+5.3639P] where P=(Fo^2^+2Fc^2^)/3'
_refine_ls_weighting_scheme calc
_refine_ls_wR_factor_gt 0.2717
_refine_ls_wR_factor_ref 0.3268
_reflns_number_gt 9195
_reflns_number_total 15171
_reflns_threshold_expression >2sigma(I)
_cod_data_source_file cm061993osi20060823_052937.cif
_cod_data_source_block mishka18
_cod_depositor_comments
;
The following automatic conversions were performed:

'_symmetry_cell_setting' value 'Monoclinic' changed to 'monoclinic'
according to /home/saulius/struct/CIF-dictionaries/cif_core.dic
dictionary named 'cif_core.dic' version 2.4.1 from
2010-06-29.

'_exptl_absorpt_correction_type' value 'multiscan'
changed to 'multi-scan' according to
/home/saulius/struct/CIF-dictionaries/cif_core.dic dictionary named
'cif_core.dic' version 2.4.1 from 2010-06-29.

Automatic conversion script
Id: cif_fix_values 1715 2011-07-08 13:25:40Z adriana 
;
_cod_original_sg_symbol_H-M P2(1)/n
_cod_original_formula_sum 'C61 H76 O9.50'
_cod_database_code 4001599

loop_
_symmetry_equiv_pos_as_xyz
'x, y, z'
'-x+1/2, y+1/2, -z+1/2'
'-x, -y, -z'
'x-1/2, -y-1/2, z-1/2'

loop_
_atom_site_label
_atom_site_type_symbol
_atom_site_fract_x
_atom_site_fract_y
_atom_site_fract_z
_atom_site_U_iso_or_equiv
_atom_site_adp_type
_atom_site_occupancy
_atom_site_symmetry_multiplicity
_atom_site_calc_flag
_atom_site_refinement_flags
_atom_site_disorder_assembly
_atom_site_disorder_group
O1 O 0.87670(9) 0.05821(6) 0.03956(10) 0.0297(3) Uani 1 1 d . A 1
H1 H 0.8970 0.0544 0.0880 0.036 Uiso 1 1 calc R A 1
O2 O 1.02653(9) 0.05503(6) -0.04469(9) 0.0291(3) Uani 1 1 d . A 1
H2 H 0.9774 0.0537 -0.0262 0.035 Uiso 1 1 calc R A 1
O3 O 1.11384(10) 0.04866(6) 0.10793(10) 0.0326(3) Uani 1 1 d . A 1
H3 H 1.0985 0.0461 0.0576 0.039 Uiso 1 1 calc R A 1
O4 O 0.96235(10) 0.05168(6) 0.19138(10) 0.0351(3) Uani 1 1 d . A 1
H4 H 1.0110 0.0482 0.1724 0.042 Uiso 1 1 calc R A 1
C1 C 0.87716(13) 0.13130(9) 0.24409(13) 0.0293(4) Uani 1 1 d . A 1
C2 C 0.80040(13) 0.10828(9) 0.19327(13) 0.0298(4) Uani 1 1 d . A 1
H2A H 0.8050 0.0652 0.1869 0.036 Uiso 1 1 calc R A 1
H2B H 0.7481 0.1168 0.2243 0.036 Uiso 1 1 calc R A 1
C3 C 0.79509(12) 0.13704(8) 0.10555(13) 0.0275(4) Uani 1 1 d . A 1
C4 C 0.75368(13) 0.19181(9) 0.09563(14) 0.0313(4) Uani 1 1 d . A 1
H4A H 0.7280 0.2095 0.1428 0.038 Uiso 1 1 calc R A 1
C5 C 0.74968(13) 0.22094(8) 0.01663(14) 0.0303(4) Uani 1 1 d D A 1
C6 C 0.78761(12) 0.19405(8) -0.05410(13) 0.0271(4) Uani 1 1 d . A 1
H6 H 0.7841 0.2128 -0.1073 0.033 Uiso 1 1 calc R A 1
C7 C 0.83060(11) 0.13973(8) -0.04657(13) 0.0258(4) Uani 1 1 d . A 1
C8 C 0.87740(12) 0.11357(9) -0.12304(13) 0.0267(4) Uani 1 1 d . A 1
H8A H 0.8785 0.0703 -0.1185 0.032 Uiso 1 1 calc R A 1
H8B H 0.8469 0.1241 -0.1755 0.032 Uiso 1 1 calc R A 1
C9 C 0.96886(12) 0.13730(8) -0.12652(12) 0.0262(4) Uani 1 1 d . A 1
C10 C 0.98410(13) 0.19205(9) -0.16608(13) 0.0291(4) Uani 1 1 d . A 1
H10 H 0.9384 0.2125 -0.1915 0.035 Uiso 1 1 calc R A 1
C11 C 1.06619(13) 0.21690(9) -0.16856(13) 0.0303(4) Uani 1 1 d D A 1
C12 C 1.13483(13) 0.18609(9) -0.13042(13) 0.0304(4) Uani 1 1 d . A 1
H12 H 1.1899 0.2022 -0.1328 0.037 Uiso 1 1 calc R A 1
C13 C 1.12204(12) 0.13194(9) -0.08906(13) 0.0274(4) Uani 1 1 d . A 1
C14 C 1.19582(12) 0.10186(9) -0.04133(13) 0.0296(4) Uani 1 1 d . A 1
H14A H 1.2491 0.1092 -0.0714 0.035 Uiso 1 1 calc R A 1
H14B H 1.1862 0.0590 -0.0400 0.035 Uiso 1 1 calc R A 1
C15 C 1.20395(12) 0.12546(9) 0.04998(14) 0.0294(4) Uani 1 1 d . A 1
C16 C 1.25058(14) 0.17781(10) 0.06449(15) 0.0362(5) Uani 1 1 d . A 1
H16 H 1.2781 0.1963 0.0190 0.043 Uiso 1 1 calc R A 1
C17 C 1.25663(15) 0.20293(10) 0.14614(15) 0.0382(5) Uani 1 1 d D A 1
C18 C 1.21582(13) 0.17519(10) 0.21434(15) 0.0343(5) Uani 1 1 d . A 1
H18 H 1.2206 0.1917 0.2689 0.041 Uiso 1 1 calc R A 1
C19 C 1.16818(13) 0.12336(9) 0.20218(13) 0.0299(4) Uani 1 1 d . A 1
C20 C 1.11809(14) 0.09726(9) 0.27576(14) 0.0333(5) Uani 1 1 d . A 1
H20A H 1.1498 0.1036 0.3289 0.040 Uiso 1 1 calc R A 1
H20B H 1.1117 0.0544 0.2674 0.040 Uiso 1 1 calc R A 1
C21 C 1.02966(13) 0.12580(9) 0.28239(13) 0.0299(4) Uani 1 1 d . A 1
C22 C 1.02062(14) 0.17868(9) 0.32892(14) 0.0326(5) Uani 1 1 d . A 1
H22 H 1.0683 0.1947 0.3573 0.039 Uiso 1 1 calc R A 1
C23 C 0.94196(15) 0.20799(9) 0.33378(15) 0.0349(5) Uani 1 1 d D A 1
C24 C 0.87056(14) 0.18330(9) 0.29185(14) 0.0315(4) Uani 1 1 d . A 1
H24 H 0.8174 0.2022 0.2961 0.038 Uiso 1 1 calc R A 1
C25 C 0.83384(12) 0.11227(8) 0.03352(13) 0.0258(4) Uani 1 1 d . A 1
C26 C 1.03865(12) 0.10844(8) -0.08750(12) 0.0254(4) Uani 1 1 d . A 1
C27 C 1.16267(12) 0.09977(8) 0.11926(14) 0.0297(4) Uani 1 1 d . A 1
C28 C 0.95742(14) 0.10330(9) 0.23975(13) 0.0295(4) Uani 1 1 d . A 1
O5 O 0.7004(2) 0.30454(14) -0.05659(19) 0.0338(5) Uani 0.60 1 d PD A 1
C29 C 0.7011(3) 0.27822(18) 0.0108(3) 0.0305(7) Uani 0.60 1 d PD A 1
C30 C 0.6519(4) 0.3042(2) 0.0846(4) 0.0668(14) Uani 0.60 1 d PD A 1
H30A H 0.6908 0.3106 0.1328 0.080 Uiso 0.60 1 calc PR A 1
H30B H 0.6080 0.2761 0.1022 0.080 Uiso 0.60 1 calc PR A 1
C31 C 0.6097(5) 0.3634(3) 0.0600(4) 0.0833(18) Uani 0.60 1 d PD A 1
H31A H 0.5715 0.3578 0.0110 0.100 Uiso 0.60 1 calc PR A 1
H31B H 0.6532 0.3925 0.0448 0.100 Uiso 0.60 1 calc PR A 1
C32 C 0.5580(6) 0.3859(3) 0.1379(5) 0.105(2) Uani 0.60 1 d PD A 1
H32A H 0.5980 0.3935 0.1848 0.126 Uiso 0.60 1 calc PR A 1
H32B H 0.5197 0.3542 0.1560 0.126 Uiso 0.60 1 calc PR A 1
C33 C 0.5039(6) 0.4433(3) 0.1224(6) 0.118(2) Uani 0.60 1 d PDU A 1
H33A H 0.4632 0.4366 0.0758 0.142 Uiso 0.60 1 calc PR A 1
H33B H 0.4717 0.4529 0.1734 0.142 Uiso 0.60 1 calc PR A 1
C34 C 0.5609(8) 0.4931(5) 0.1010(7) 0.156(3) Uani 0.60 1 d PDU A 1
H34A H 0.6092 0.4934 0.1398 0.188 Uiso 0.60 1 calc PR A 1
H34B H 0.5300 0.5301 0.1059 0.188 Uiso 0.60 1 calc PR A 1
H34C H 0.5807 0.4884 0.0434 0.188 Uiso 0.60 1 calc PR A 1
O5A O 0.7144(4) 0.3059(2) -0.0727(3) 0.0338(5) Uani 0.40 1 d PD B 2
C29A C 0.7145(5) 0.2826(3) -0.0030(4) 0.0305(7) Uani 0.40 1 d PD B 2
C30A C 0.6815(7) 0.3129(4) 0.0762(6) 0.0668(14) Uani 0.40 1 d PD B 2
H30C H 0.6404 0.2857 0.1015 0.080 Uiso 0.40 1 calc PR B 2
H30D H 0.7298 0.3154 0.1160 0.080 Uiso 0.40 1 calc PR B 2
C31A C 0.6401(9) 0.3735(4) 0.0751(6) 0.0833(18) Uani 0.40 1 d PD B 2
H31C H 0.5864 0.3695 0.0434 0.100 Uiso 0.40 1 calc PR B 2
H31D H 0.6768 0.3994 0.0417 0.100 Uiso 0.40 1 calc PR B 2
C32A C 0.6196(8) 0.4071(4) 0.1580(7) 0.105(2) Uani 0.40 1 d PD B 2
H32C H 0.5908 0.3795 0.1962 0.126 Uiso 0.40 1 calc PR B 2
H32D H 0.5792 0.4388 0.1441 0.126 Uiso 0.40 1 calc PR B 2
C33A C 0.6968(9) 0.4352(5) 0.2075(8) 0.118(2) Uani 0.40 1 d PDU B 2
H33C H 0.6791 0.4480 0.2641 0.142 Uiso 0.40 1 calc PR B 2
H33D H 0.7428 0.4062 0.2141 0.142 Uiso 0.40 1 calc PR B 2
C34A C 0.7278(12) 0.4892(6) 0.1555(10) 0.156(3) Uani 0.40 1 d PDU B 2
H34D H 0.7520 0.4755 0.1026 0.188 Uiso 0.40 1 calc PR B 2
H34E H 0.7707 0.5106 0.1878 0.188 Uiso 0.40 1 calc PR B 2
H34F H 0.6800 0.5152 0.1433 0.188 Uiso 0.40 1 calc PR B 2
O6 O 1.1506(3) 0.2995(2) -0.2100(3) 0.0459(7) Uani 0.50 1 d PD A 1
C35 C 1.0793(4) 0.2761(3) -0.2116(4) 0.0370(5) Uani 0.50 1 d PD A 1
C36 C 1.0021(4) 0.3088(2) -0.2467(4) 0.0426(8) Uani 0.50 1 d PD A 1
H36A H 0.9578 0.3088 -0.2035 0.051 Uiso 0.50 1 calc PR A 1
H36B H 0.9799 0.2869 -0.2958 0.051 Uiso 0.50 1 calc PR A 1
C37 C 1.0191(3) 0.3729(2) -0.2736(4) 0.0505(9) Uani 0.50 1 d PD A 1
H37A H 1.0644 0.3733 -0.3158 0.061 Uiso 0.50 1 calc PR A 1
H37B H 1.0390 0.3956 -0.2242 0.061 Uiso 0.50 1 calc PR A 1
C38 C 0.9392(3) 0.4027(2) -0.3113(4) 0.0518(10) Uani 0.50 1 d PD A 1
H38A H 0.9214 0.3806 -0.3619 0.062 Uiso 0.50 1 calc PR A 1
H38B H 0.8933 0.3996 -0.2699 0.062 Uiso 0.50 1 calc PR A 1
C39 C 0.9492(4) 0.4669(3) -0.3353(5) 0.0623(12) Uani 0.50 1 d PD A 1
H39A H 0.9985 0.4709 -0.3724 0.075 Uiso 0.50 1 calc PR A 1
H39B H 0.9606 0.4901 -0.2839 0.075 Uiso 0.50 1 calc PR A 1
C40 C 0.8706(4) 0.4923(3) -0.3806(5) 0.0712(14) Uani 0.50 1 d PD A 1
H40A H 0.8596 0.4702 -0.4323 0.085 Uiso 0.50 1 calc PR A 1
H40B H 0.8807 0.5336 -0.3944 0.085 Uiso 0.50 1 calc PR A 1
H40C H 0.8218 0.4894 -0.3437 0.085 Uiso 0.50 1 calc PR A 1
O6A O 1.1580(3) 0.2901(2) -0.2265(3) 0.0459(7) Uani 0.50 1 d PD C 2
C35A C 1.0843(4) 0.2765(3) -0.2076(5) 0.0370(5) Uani 0.50 1 d PD C 2
C36A C 1.0120(4) 0.3178(3) -0.2331(4) 0.0426(8) Uani 0.50 1 d PD C 2
H36C H 1.0345 0.3495 -0.2690 0.051 Uiso 0.50 1 calc PR C 2
H36D H 0.9699 0.2956 -0.2666 0.051 Uiso 0.50 1 calc PR C 2
C37A C 0.9686(3) 0.3452(2) -0.1578(4) 0.0505(9) Uani 0.50 1 d PD C 2
H37C H 1.0118 0.3585 -0.1166 0.061 Uiso 0.50 1 calc PR C 2
H37D H 0.9333 0.3152 -0.1301 0.061 Uiso 0.50 1 calc PR C 2
C38A C 0.9125(3) 0.3981(2) -0.1836(4) 0.0518(10) Uani 0.50 1 d PD C 2
H38C H 0.9491 0.4292 -0.2066 0.062 Uiso 0.50 1 calc PR C 2
H38D H 0.8736 0.3854 -0.2291 0.062 Uiso 0.50 1 calc PR C 2
C39A C 0.8606(4) 0.4242(3) -0.1127(4) 0.0623(12) Uani 0.50 1 d PD C 2
H39C H 0.8218 0.3938 -0.0916 0.075 Uiso 0.50 1 calc PR C 2
H39D H 0.8992 0.4352 -0.0660 0.075 Uiso 0.50 1 calc PR C 2
C40A C 0.8094(5) 0.4778(3) -0.1381(6) 0.0712(14) Uani 0.50 1 d PD C 2
H40D H 0.8473 0.5084 -0.1586 0.085 Uiso 0.50 1 calc PR C 2
H40E H 0.7787 0.4925 -0.0894 0.085 Uiso 0.50 1 calc PR C 2
H40F H 0.7692 0.4671 -0.1826 0.085 Uiso 0.50 1 calc PR C 2
O7 O 1.3002(3) 0.28441(19) 0.2367(3) 0.0412(7) Uani 0.50 1 d PD A 1
C41 C 1.2974(3) 0.2618(2) 0.1659(4) 0.0386(9) Uani 0.50 1 d PD A 1
C42 C 1.3124(4) 0.3022(3) 0.0901(4) 0.0595(14) Uani 0.50 1 d PD A 1
H42A H 1.3388 0.2792 0.0447 0.071 Uiso 0.50 1 calc PR A 1
H42B H 1.3522 0.3336 0.1069 0.071 Uiso 0.50 1 calc PR A 1
C43 C 1.2284(4) 0.3308(3) 0.0558(5) 0.0704(16) Uani 0.50 1 d PD A 1
H43A H 1.1931 0.2995 0.0304 0.084 Uiso 0.50 1 calc PR A 1
H43B H 1.1972 0.3471 0.1039 0.084 Uiso 0.50 1 calc PR A 1
C44 C 1.2401(5) 0.3795(3) -0.0093(5) 0.0747(17) Uani 0.50 1 d PD A 1
H44A H 1.2703 0.3632 -0.0581 0.090 Uiso 0.50 1 calc PR A 1
H44B H 1.2758 0.4107 0.0156 0.090 Uiso 0.50 1 calc PR A 1
C45 C 1.1552(6) 0.4075(4) -0.0409(6) 0.101(2) Uani 0.50 1 d PD A 1
H45A H 1.1219 0.3770 -0.0706 0.122 Uiso 0.50 1 calc PR A 1
H45B H 1.1225 0.4201 0.0085 0.122 Uiso 0.50 1 calc PR A 1
C46 C 1.1657(7) 0.4611(4) -0.1008(6) 0.102(2) Uani 0.50 1 d PDU A 1
H46A H 1.1769 0.4964 -0.0675 0.123 Uiso 0.50 1 calc PR A 1
H46B H 1.1138 0.4665 -0.1339 0.123 Uiso 0.50 1 calc PR A 1
H46C H 1.2129 0.4540 -0.1386 0.123 Uiso 0.50 1 calc PR A 1
O7A O 1.3151(5) 0.2734(4) 0.2344(5) 0.0412(7) Uani 0.30 1 d PD D -2
C41A C 1.3178(6) 0.2556(4) 0.1594(6) 0.0386(9) Uani 0.30 1 d PD D -2
C42A C 1.3827(7) 0.2771(4) 0.0949(6) 0.0595(14) Uani 0.30 1 d PD D -2
H42C H 1.4395 0.2740 0.1209 0.071 Uiso 0.30 1 calc PR D -2
H42D H 1.3811 0.2500 0.0463 0.071 Uiso 0.30 1 calc PR D -2
C43A C 1.3717(7) 0.3398(4) 0.0617(8) 0.0704(16) Uani 0.30 1 d PD D -2
H43C H 1.4208 0.3507 0.0273 0.084 Uiso 0.30 1 calc PR D -2
H43D H 1.3683 0.3676 0.1093 0.084 Uiso 0.30 1 calc PR D -2
C44A C 1.2899(8) 0.3430(5) 0.0078(8) 0.0747(17) Uani 0.30 1 d PD D -2
H44C H 1.2921 0.3142 -0.0387 0.090 Uiso 0.30 1 calc PR D -2
H44D H 1.2403 0.3339 0.0426 0.090 Uiso 0.30 1 calc PR D -2
C45A C 1.2829(10) 0.4049(6) -0.0272(10) 0.101(2) Uani 0.30 1 d PD D -2
H45C H 1.3332 0.4140 -0.0609 0.122 Uiso 0.30 1 calc PR D -2
H45D H 1.2804 0.4334 0.0197 0.122 Uiso 0.30 1 calc PR D -2
C46A C 1.2013(10) 0.4109(8) -0.0837(11) 0.102(2) Uani 0.30 1 d PDU D -2
H46D H 1.2012 0.3801 -0.1266 0.123 Uiso 0.30 1 calc PR D -2
H46E H 1.2008 0.4494 -0.1108 0.123 Uiso 0.30 1 calc PR D -2
H46F H 1.1513 0.4068 -0.0487 0.123 Uiso 0.30 1 calc PR D -2
O7B O 1.3192(8) 0.2865(6) 0.2192(7) 0.0412(7) Uani 0.20 1 d PD E -3
C41B C 1.2902(10) 0.2649(6) 0.1540(8) 0.0386(9) Uani 0.20 1 d PD E -3
C42B C 1.3360(11) 0.2971(7) 0.0832(10) 0.0595(14) Uani 0.20 1 d PD E -3
H42E H 1.2943 0.3107 0.0408 0.071 Uiso 0.20 1 calc PR E -3
H42F H 1.3751 0.2696 0.0553 0.071 Uiso 0.20 1 calc PR E -3
C43B C 1.3859(11) 0.3500(6) 0.1173(10) 0.0704(16) Uani 0.20 1 d PD E -3
H43E H 1.4367 0.3362 0.1481 0.084 Uiso 0.20 1 calc PR E -3
H43F H 1.3507 0.3726 0.1566 0.084 Uiso 0.20 1 calc PR E -3
C44B C 1.4122(9) 0.3895(7) 0.0431(10) 0.0747(17) Uani 0.20 1 d PD E -3
H44E H 1.4490 0.4222 0.0617 0.090 Uiso 0.20 1 calc PR E -3
H44F H 1.4404 0.3670 -0.0016 0.090 Uiso 0.20 1 calc PR E -3
C45B C 1.3277(11) 0.4103(10) 0.0164(12) 0.101(2) Uani 0.20 1 d PD E -3
H45E H 1.3300 0.4523 0.0318 0.122 Uiso 0.20 1 calc PR E -3
H45F H 1.2910 0.3922 0.0591 0.122 Uiso 0.20 1 calc PR E -3
C46B C 1.2715(15) 0.4111(12) -0.0589(13) 0.102(2) Uani 0.20 1 d PDU E -3
H46G H 1.2819 0.4468 -0.0913 0.123 Uiso 0.20 1 calc PR E -3
H46H H 1.2126 0.4104 -0.0412 0.123 Uiso 0.20 1 calc PR E -3
H46I H 1.2830 0.3767 -0.0937 0.123 Uiso 0.20 1 calc PR E -3
O8 O 0.8583(2) 0.28573(17) 0.3984(2) 0.0382(6) Uani 0.55 1 d PD A 1
C47 C 0.9287(3) 0.2623(2) 0.3906(3) 0.0326(8) Uani 0.55 1 d PD A 1
C48 C 1.0049(3) 0.28995(19) 0.4372(3) 0.0386(8) Uani 0.55 1 d PD A 1
H48A H 1.0270 0.2613 0.4786 0.046 Uiso 0.55 1 calc PR A 1
H48B H 1.0499 0.2975 0.3961 0.046 Uiso 0.55 1 calc PR A 1
C49 C 0.9850(3) 0.3474(2) 0.4831(3) 0.0487(10) Uani 0.55 1 d PD A 1
H49A H 0.9388 0.3400 0.5229 0.058 Uiso 0.55 1 calc PR A 1
H49B H 0.9642 0.3763 0.4413 0.058 Uiso 0.55 1 calc PR A 1
C50 C 1.0598(3) 0.3748(2) 0.5319(3) 0.0457(9) Uani 0.55 1 d PD A 1
H50A H 1.1072 0.3811 0.4930 0.055 Uiso 0.55 1 calc PR A 1
H50B H 1.0790 0.3471 0.5760 0.055 Uiso 0.55 1 calc PR A 1
C51 C 1.0362(3) 0.4339(2) 0.5731(4) 0.0514(9) Uani 0.55 1 d PD A 1
H51A H 0.9886 0.4275 0.6116 0.062 Uiso 0.55 1 calc PR A 1
H51B H 1.0169 0.4614 0.5288 0.062 Uiso 0.55 1 calc PR A 1
C52 C 1.1100(3) 0.4624(2) 0.6227(4) 0.0646(12) Uani 0.55 1 d PD A 1
H52A H 1.1295 0.4355 0.6668 0.078 Uiso 0.55 1 calc PR A 1
H52B H 1.0908 0.4991 0.6483 0.078 Uiso 0.55 1 calc PR A 1
H52C H 1.1564 0.4707 0.5845 0.078 Uiso 0.55 1 calc PR A 1
O8A O 0.8618(3) 0.2899(2) 0.3753(3) 0.0382(6) Uani 0.45 1 d PD F 2
C47A C 0.9329(4) 0.2698(3) 0.3667(4) 0.0326(8) Uani 0.45 1 d PD F 2
C48A C 1.0123(3) 0.3062(2) 0.3889(4) 0.0386(8) Uani 0.45 1 d PD F 2
H48C H 1.0444 0.3134 0.3369 0.046 Uiso 0.45 1 calc PR F 2
H48D H 1.0487 0.2830 0.4274 0.046 Uiso 0.45 1 calc PR F 2
C49A C 0.9921(4) 0.3659(2) 0.4308(4) 0.0487(10) Uani 0.45 1 d PD F 2
H49C H 0.9535 0.3882 0.3934 0.058 Uiso 0.45 1 calc PR F 2
H49D H 0.9623 0.3585 0.4840 0.058 Uiso 0.45 1 calc PR F 2
C50A C 1.0709(3) 0.4039(2) 0.4496(4) 0.0457(9) Uani 0.45 1 d PD F 2
H50C H 1.1127 0.3794 0.4801 0.055 Uiso 0.45 1 calc PR F 2
H50D H 1.0542 0.4361 0.4878 0.055 Uiso 0.45 1 calc PR F 2
C51A C 1.1146(4) 0.4313(3) 0.3726(4) 0.0514(9) Uani 0.45 1 d PD F 2
H51C H 1.0711 0.4486 0.3350 0.062 Uiso 0.45 1 calc PR F 2
H51D H 1.1435 0.4000 0.3411 0.062 Uiso 0.45 1 calc PR F 2
C52A C 1.1797(4) 0.4795(3) 0.3968(5) 0.0646(12) Uani 0.45 1 d PD F 2
H52D H 1.1597 0.5012 0.4458 0.078 Uiso 0.45 1 calc PR F 2
H52E H 1.1864 0.5066 0.3496 0.078 Uiso 0.45 1 calc PR F 2
H52F H 1.2340 0.4612 0.4102 0.078 Uiso 0.45 1 calc PR F 2
O9 O 0.8833(3) 0.58932(19) -0.1443(4) 0.0790(15) Uani 0.50 1 d PD G -1
O10 O 0.7670(4) 0.5528(2) -0.2107(4) 0.0918(17) Uani 0.50 1 d PD G -1
O11 O 1.0096(3) 0.27977(18) 0.1352(3) 0.0593(11) Uani 0.50 1 d PD G -1
C53 C 0.8255(4) 0.5470(3) -0.1606(5) 0.0677(19) Uani 0.50 1 d PD G -1
C54 C 0.8430(4) 0.4926(3) -0.1067(5) 0.073(2) Uani 0.50 1 d PD G -1
H54 H 0.8080 0.4594 -0.1164 0.087 Uiso 0.50 1 calc PR G -1
C55 C 0.9017(5) 0.4872(3) -0.0482(6) 0.087(3) Uani 0.50 1 d PD G -1
H55 H 0.9332 0.5215 -0.0355 0.104 Uiso 0.50 1 calc PR G -1
C56 C 0.9249(5) 0.4333(3) 0.0006(5) 0.0724(8) Uani 0.50 1 d PD G -1
C57 C 0.9074(5) 0.3764(3) -0.0302(5) 0.0724(8) Uani 0.50 1 d P G -1
H57 H 0.8753 0.3725 -0.0806 0.087 Uiso 0.50 1 calc PR G -1
C58 C 0.9360(5) 0.3251(3) 0.0113(5) 0.0724(8) Uani 0.50 1 d P G -1
H58 H 0.9252 0.2877 -0.0128 0.087 Uiso 0.50 1 calc PR G -1
C59 C 0.9814(5) 0.3294(3) 0.0900(5) 0.0724(8) Uani 0.50 1 d PD G -1
C60 C 0.9894(5) 0.3856(3) 0.1290(5) 0.0724(8) Uani 0.50 1 d P G -1
H60 H 1.0102 0.3894 0.1848 0.087 Uiso 0.50 1 calc PR G -1
C61 C 0.9648(5) 0.4366(3) 0.0805(5) 0.0724(8) Uani 0.50 1 d P G -1
H61 H 0.9759 0.4743 0.1034 0.087 Uiso 0.50 1 calc PR G -1
C62 C 1.0085(4) 0.2237(2) 0.0910(4) 0.0440(14) Uani 0.50 1 d PD G -1
H62A H 0.9504 0.2138 0.0750 0.053 Uiso 0.50 1 calc PR G -1
H62B H 1.0315 0.1930 0.1278 0.053 Uiso 0.50 1 calc PR G -1
H62C H 1.0429 0.2266 0.0404 0.053 Uiso 0.50 1 calc PR G -1
C63 C 0.8794(6) 0.6416(3) -0.2010(6) 0.0969(12) Uani 0.50 1 d PD G -1
C64 C 0.9538(5) 0.6832(3) -0.1751(6) 0.0969(12) Uani 0.50 1 d PD G -1
H64 H 0.9558 0.7145 -0.2191 0.116 Uiso 0.50 1 calc PR G -1
C65 C 1.0407(5) 0.6529(3) -0.1756(6) 0.0969(12) Uani 0.50 1 d PD G -1
H65A H 1.0825 0.6852 -0.1776 0.116 Uiso 0.50 1 calc PR G -1
H65B H 1.0473 0.6348 -0.1195 0.116 Uiso 0.50 1 calc PR G -1
C66 C 1.0702(5) 0.6097(4) -0.2341(6) 0.0969(12) Uani 0.50 1 d PD G -1
H66A H 1.0522 0.6230 -0.2906 0.116 Uiso 0.50 1 calc PR G -1
H66B H 1.0384 0.5732 -0.2225 0.116 Uiso 0.50 1 calc PR G -1
C67 C 1.1641(5) 0.5920(3) -0.2405(7) 0.0969(12) Uani 0.50 1 d PD G -1
H67A H 1.1967 0.6264 -0.2599 0.116 Uiso 0.50 1 calc PR G -1
H67B H 1.1854 0.5814 -0.1838 0.116 Uiso 0.50 1 calc PR G -1
C68 C 1.1790(6) 0.5426(3) -0.2979(6) 0.0969(12) Uani 0.50 1 d PD G -1
H68A H 1.1560 0.5066 -0.2736 0.116 Uiso 0.50 1 calc PR G -1
H68B H 1.2397 0.5380 -0.3063 0.116 Uiso 0.50 1 calc PR G -1
H68C H 1.1511 0.5504 -0.3520 0.116 Uiso 0.50 1 calc PR G -1
C69 C 0.9370(4) 0.7145(2) -0.0925(4) 0.0567(12) Uani 0.50 1 d PD G -1
H69A H 0.9404 0.6853 -0.0465 0.068 Uiso 0.50 1 calc PR G -1
H69B H 0.8787 0.7299 -0.0942 0.068 Uiso 0.50 1 calc PR G -1
C70 C 0.9971(5) 0.7651(3) -0.0716(5) 0.0567(12) Uani 0.50 1 d PD G -1
H70A H 1.0522 0.7493 -0.0547 0.068 Uiso 0.50 1 calc PR G -1
H70B H 0.9740 0.7884 -0.0255 0.068 Uiso 0.50 1 calc PR G -1
H70C H 1.0036 0.7901 -0.1211 0.068 Uiso 0.50 1 calc PR G -1

loop_
_atom_site_aniso_label
_atom_site_aniso_U_11
_atom_site_aniso_U_22
_atom_site_aniso_U_33
_atom_site_aniso_U_23
_atom_site_aniso_U_13
_atom_site_aniso_U_12
O1 0.0285(7) 0.0235(6) 0.0371(8) 0.0009(5) -0.0054(6) 0.0033(5)
O2 0.0261(6) 0.0233(6) 0.0380(8) -0.0001(5) -0.0030(6) 0.0021(5)
O3 0.0372(7) 0.0264(6) 0.0341(7) -0.0061(6) -0.0055(6) 0.0003(6)
O4 0.0349(7) 0.0302(7) 0.0401(8) -0.0064(6) -0.0019(6) 0.0063(6)
C1 0.0317(9) 0.0296(9) 0.0266(9) 0.0034(7) -0.0013(8) 0.0019(7)
C2 0.0289(9) 0.0286(9) 0.0319(10) 0.0006(8) 0.0006(8) 0.0003(7)
C3 0.0228(8) 0.0254(8) 0.0341(10) 0.0002(7) -0.0034(7) -0.0002(7)
C4 0.0303(10) 0.0282(9) 0.0354(10) -0.0014(8) -0.0019(8) 0.0044(7)
C5 0.0270(9) 0.0251(8) 0.0387(11) 0.0000(8) -0.0060(8) 0.0025(7)
C6 0.0209(8) 0.0256(8) 0.0346(10) 0.0032(7) -0.0059(7) -0.0020(7)
C7 0.0176(8) 0.0256(8) 0.0341(10) 0.0005(7) -0.0042(7) -0.0027(6)
C8 0.0225(8) 0.0278(8) 0.0296(9) 0.0005(7) -0.0044(7) -0.0018(7)
C9 0.0235(8) 0.0292(9) 0.0259(9) -0.0024(7) -0.0020(7) 0.0002(7)
C10 0.0251(9) 0.0329(9) 0.0293(9) 0.0035(8) -0.0018(7) 0.0015(7)
C11 0.0270(9) 0.0356(10) 0.0282(9) 0.0047(8) 0.0009(8) -0.0019(8)
C12 0.0235(9) 0.0351(10) 0.0326(10) 0.0000(8) 0.0003(8) -0.0034(7)
C13 0.0213(8) 0.0305(9) 0.0302(10) -0.0043(7) -0.0022(7) 0.0018(7)
C14 0.0212(8) 0.0311(9) 0.0363(10) -0.0036(8) -0.0038(8) 0.0031(7)
C15 0.0233(8) 0.0286(9) 0.0361(10) -0.0051(8) -0.0075(8) 0.0044(7)
C16 0.0325(10) 0.0350(10) 0.0410(12) -0.0011(9) -0.0093(9) -0.0036(8)
C17 0.0357(11) 0.0360(10) 0.0426(12) -0.0068(9) -0.0143(9) -0.0025(9)
C18 0.0293(10) 0.0360(10) 0.0373(11) -0.0076(8) -0.0120(8) 0.0043(8)
C19 0.0268(9) 0.0302(9) 0.0324(10) -0.0041(8) -0.0087(8) 0.0081(7)
C20 0.0333(10) 0.0330(9) 0.0333(10) -0.0020(8) -0.0100(8) 0.0063(8)
C21 0.0315(9) 0.0299(9) 0.0282(9) 0.0010(7) -0.0018(8) 0.0046(7)
C22 0.0349(10) 0.0322(9) 0.0305(10) -0.0034(8) -0.0045(8) 0.0023(8)
C23 0.0365(11) 0.0316(9) 0.0367(11) -0.0061(8) -0.0013(9) 0.0043(8)
C24 0.0296(9) 0.0323(9) 0.0327(10) -0.0002(8) 0.0008(8) 0.0034(8)
C25 0.0208(8) 0.0218(8) 0.0346(10) -0.0001(7) -0.0047(7) -0.0006(6)
C26 0.0255(9) 0.0233(8) 0.0275(9) -0.0033(7) -0.0009(7) 0.0021(7)
C27 0.0249(9) 0.0251(8) 0.0389(11) -0.0039(8) -0.0081(8) 0.0058(7)
C28 0.0350(10) 0.0265(8) 0.0269(9) 0.0010(7) -0.0031(8) 0.0014(7)
O5 0.0381(11) 0.0330(8) 0.0304(12) 0.0078(8) 0.0036(9) 0.0078(7)
C29 0.0299(14) 0.0292(10) 0.0325(15) 0.0064(10) 0.0046(11) 0.0044(10)
C30 0.097(4) 0.0471(17) 0.057(2) 0.0194(15) 0.042(2) 0.042(2)
C31 0.129(5) 0.062(2) 0.059(3) -0.0032(19) -0.009(3) 0.051(3)
C32 0.164(7) 0.072(3) 0.079(4) -0.011(3) -0.004(4) 0.063(4)
C33 0.145(5) 0.096(4) 0.114(4) 0.006(3) 0.020(4) 0.026(4)
C34 0.174(6) 0.155(5) 0.140(5) -0.037(4) 0.017(4) 0.031(5)
O5A 0.0381(11) 0.0330(8) 0.0304(12) 0.0078(8) 0.0036(9) 0.0078(7)
C29A 0.0299(14) 0.0292(10) 0.0325(15) 0.0064(10) 0.0046(11) 0.0044(10)
C30A 0.097(4) 0.0471(17) 0.057(2) 0.0194(15) 0.042(2) 0.042(2)
C31A 0.129(5) 0.062(2) 0.059(3) -0.0032(19) -0.009(3) 0.051(3)
C32A 0.164(7) 0.072(3) 0.079(4) -0.011(3) -0.004(4) 0.063(4)
C33A 0.145(5) 0.096(4) 0.114(4) 0.006(3) 0.020(4) 0.026(4)
C34A 0.174(6) 0.155(5) 0.140(5) -0.037(4) 0.017(4) 0.031(5)
O6 0.0341(10) 0.0467(12) 0.0571(16) 0.0149(11) 0.0124(10) -0.0043(9)
C35 0.0330(11) 0.0402(11) 0.0380(12) 0.0115(9) 0.0030(9) -0.0046(9)
C36 0.0356(14) 0.0417(15) 0.0503(18) 0.0178(13) -0.0016(13) -0.0045(12)
C37 0.0453(19) 0.0465(18) 0.060(2) 0.0193(16) 0.0048(17) -0.0006(15)
C38 0.0448(19) 0.0467(19) 0.064(2) 0.0117(17) -0.0063(18) -0.0044(16)
C39 0.060(2) 0.049(2) 0.077(3) 0.007(2) 0.003(2) -0.0010(19)
C40 0.065(3) 0.049(2) 0.099(4) 0.007(2) -0.003(3) 0.001(2)
O6A 0.0341(10) 0.0467(12) 0.0571(16) 0.0149(11) 0.0124(10) -0.0043(9)
C35A 0.0330(11) 0.0402(11) 0.0380(12) 0.0115(9) 0.0030(9) -0.0046(9)
C36A 0.0356(14) 0.0417(15) 0.0503(18) 0.0178(13) -0.0016(13) -0.0045(12)
C37A 0.0453(19) 0.0465(18) 0.060(2) 0.0193(16) 0.0048(17) -0.0006(15)
C38A 0.0448(19) 0.0467(19) 0.064(2) 0.0117(17) -0.0063(18) -0.0044(16)
C39A 0.060(2) 0.049(2) 0.077(3) 0.007(2) 0.003(2) -0.0010(19)
C40A 0.065(3) 0.049(2) 0.099(4) 0.007(2) -0.003(3) 0.001(2)
O7 0.0328(13) 0.0443(13) 0.0463(13) -0.0140(10) -0.0028(10) -0.0120(10)
C41 0.0311(19) 0.0411(14) 0.0432(15) -0.0059(12) -0.0113(14) -0.0030(14)
C42 0.075(3) 0.052(2) 0.052(2) -0.0087(17) 0.006(3) -0.032(2)
C43 0.075(3) 0.057(3) 0.079(4) 0.006(3) -0.012(3) -0.017(3)
C44 0.099(5) 0.055(3) 0.070(4) 0.000(3) 0.005(3) -0.003(3)
C45 0.118(6) 0.097(5) 0.089(5) 0.011(4) -0.022(4) -0.014(5)
C46 0.116(4) 0.094(4) 0.098(4) 0.009(3) 0.006(3) 0.012(3)
O7A 0.0328(13) 0.0443(13) 0.0463(13) -0.0140(10) -0.0028(10) -0.0120(10)
C41A 0.0311(19) 0.0411(14) 0.0432(15) -0.0059(12) -0.0113(14) -0.0030(14)
C42A 0.075(3) 0.052(2) 0.052(2) -0.0087(17) 0.006(3) -0.032(2)
C43A 0.075(3) 0.057(3) 0.079(4) 0.006(3) -0.012(3) -0.017(3)
C44A 0.099(5) 0.055(3) 0.070(4) 0.000(3) 0.005(3) -0.003(3)
C45A 0.118(6) 0.097(5) 0.089(5) 0.011(4) -0.022(4) -0.014(5)
C46A 0.116(4) 0.094(4) 0.098(4) 0.009(3) 0.006(3) 0.012(3)
O7B 0.0328(13) 0.0443(13) 0.0463(13) -0.0140(10) -0.0028(10) -0.0120(10)
C41B 0.0311(19) 0.0411(14) 0.0432(15) -0.0059(12) -0.0113(14) -0.0030(14)
C42B 0.075(3) 0.052(2) 0.052(2) -0.0087(17) 0.006(3) -0.032(2)
C43B 0.075(3) 0.057(3) 0.079(4) 0.006(3) -0.012(3) -0.017(3)
C44B 0.099(5) 0.055(3) 0.070(4) 0.000(3) 0.005(3) -0.003(3)
C45B 0.118(6) 0.097(5) 0.089(5) 0.011(4) -0.022(4) -0.014(5)
C46B 0.116(4) 0.094(4) 0.098(4) 0.009(3) 0.006(3) 0.012(3)
O8 0.0380(9) 0.0477(10) 0.0288(16) -0.0137(10) 0.0034(10) 0.0084(8)
C47 0.0388(12) 0.0348(13) 0.024(2) -0.0042(14) -0.0023(13) 0.0040(10)
C48 0.0371(15) 0.0408(16) 0.0377(19) -0.0121(14) -0.0045(16) 0.0060(13)
C49 0.0429(17) 0.0424(18) 0.061(3) -0.0163(17) -0.009(2) 0.0105(15)
C50 0.0381(17) 0.0408(16) 0.058(2) -0.0082(15) -0.0097(15) 0.0074(13)
C51 0.0419(18) 0.0458(18) 0.066(2) -0.0060(17) -0.0175(17) 0.0065(15)
C52 0.049(2) 0.0416(19) 0.103(3) -0.009(2) -0.026(2) 0.0082(16)
O8A 0.0380(9) 0.0477(10) 0.0288(16) -0.0137(10) 0.0034(10) 0.0084(8)
C47A 0.0388(12) 0.0348(13) 0.024(2) -0.0042(14) -0.0023(13) 0.0040(10)
C48A 0.0371(15) 0.0408(16) 0.0377(19) -0.0121(14) -0.0045(16) 0.0060(13)
C49A 0.0429(17) 0.0424(18) 0.061(3) -0.0163(17) -0.009(2) 0.0105(15)
C50A 0.0381(17) 0.0408(16) 0.058(2) -0.0082(15) -0.0097(15) 0.0074(13)
C51A 0.0419(18) 0.0458(18) 0.066(2) -0.0060(17) -0.0175(17) 0.0065(15)
C52A 0.049(2) 0.0416(19) 0.103(3) -0.009(2) -0.026(2) 0.0082(16)
O9 0.056(2) 0.054(2) 0.126(4) 0.031(3) -0.013(3) 0.000(2)
O10 0.087(4) 0.081(3) 0.108(4) 0.031(3) -0.014(3) 0.014(3)
O11 0.064(2) 0.060(2) 0.053(2) -0.0069(19) -0.0190(19) 0.0109(19)
C53 0.049(3) 0.058(3) 0.097(5) 0.013(3) 0.002(3) 0.006(3)
C54 0.045(3) 0.052(3) 0.120(6) 0.025(4) -0.002(4) -0.003(3)
C55 0.061(4) 0.044(3) 0.154(8) 0.029(4) -0.027(4) -0.009(3)
C56 0.0737(16) 0.0384(11) 0.104(2) 0.0010(13) -0.0319(15) -0.0030(11)
C57 0.0737(16) 0.0384(11) 0.104(2) 0.0010(13) -0.0319(15) -0.0030(11)
C58 0.0737(16) 0.0384(11) 0.104(2) 0.0010(13) -0.0319(15) -0.0030(11)
C59 0.0737(16) 0.0384(11) 0.104(2) 0.0010(13) -0.0319(15) -0.0030(11)
C60 0.0737(16) 0.0384(11) 0.104(2) 0.0010(13) -0.0319(15) -0.0030(11)
C61 0.0737(16) 0.0384(11) 0.104(2) 0.0010(13) -0.0319(15) -0.0030(11)
C62 0.035(2) 0.033(2) 0.064(4) 0.014(2) -0.004(2) 0.0019(19)
C63 0.100(2) 0.0638(18) 0.127(3) 0.0145(19) 0.027(2) 0.0086(17)
C64 0.100(2) 0.0638(18) 0.127(3) 0.0145(19) 0.027(2) 0.0086(17)
C65 0.100(2) 0.0638(18) 0.127(3) 0.0145(19) 0.027(2) 0.0086(17)
C66 0.100(2) 0.0638(18) 0.127(3) 0.0145(19) 0.027(2) 0.0086(17)
C67 0.100(2) 0.0638(18) 0.127(3) 0.0145(19) 0.027(2) 0.0086(17)
C68 0.100(2) 0.0638(18) 0.127(3) 0.0145(19) 0.027(2) 0.0086(17)
C69 0.055(2) 0.052(2) 0.063(3) 0.004(2) -0.004(2) 0.0148(19)
C70 0.055(2) 0.052(2) 0.063(3) 0.004(2) -0.004(2) 0.0148(19)

loop_
_atom_type_symbol
_atom_type_description
_atom_type_scat_dispersion_real
_atom_type_scat_dispersion_imag
_atom_type_scat_source
C C 0.0033 0.0016 'International Tables Vol C Tables 4.2.6.8 and 6.1.1.4'
H H 0.0000 0.0000 'International Tables Vol C Tables 4.2.6.8 and 6.1.1.4'
O O 0.0106 0.0060 'International Tables Vol C Tables 4.2.6.8 and 6.1.1.4'

loop_
_geom_angle_atom_site_label_1
_geom_angle_atom_site_label_2
_geom_angle_atom_site_label_3
_geom_angle
C24 C1 C28 118.25(19)
C24 C1 C2 120.24(18)
C28 C1 C2 121.38(18)
C3 C2 C1 111.32(16)
C4 C3 C25 117.56(18)
C4 C3 C2 119.64(18)
C25 C3 C2 122.73(17)
C3 C4 C5 121.7(2)
C6 C5 C4 118.95(18)
C6 C5 C29 122.8(2)
C4 C5 C29 118.2(2)
C7 C6 C5 121.12(19)
C6 C7 C25 118.22(18)
C6 C7 C8 120.18(18)
C25 C7 C8 121.48(16)
C9 C8 C7 110.51(15)
C10 C9 C26 117.65(17)
C10 C9 C8 119.14(17)
C26 C9 C8 123.11(17)
C9 C10 C11 121.56(18)
C10 C11 C12 119.18(18)
C10 C11 C35 119.6(3)
C12 C11 C35 121.2(3)
C13 C12 C11 121.00(18)
C12 C13 C26 118.26(17)
C12 C13 C14 120.21(17)
C26 C13 C14 121.37(18)
C13 C14 C15 111.09(16)
C27 C15 C16 117.71(19)
C27 C15 C14 123.48(18)
C16 C15 C14 118.68(19)
C15 C16 C17 121.0(2)
C18 C17 C16 119.6(2)
C18 C17 C41 115.6(3)
C16 C17 C41 124.6(3)
C19 C18 C17 121.0(2)
C18 C19 C27 117.9(2)
C18 C19 C20 119.81(19)
C27 C19 C20 122.06(18)
C19 C20 C21 111.36(17)
C28 C21 C22 117.96(19)
C28 C21 C20 122.76(18)
C22 C21 C20 119.17(19)
C23 C22 C21 121.4(2)
C22 C23 C24 118.93(19)
C22 C23 C47 122.2(2)
C24 C23 C47 118.5(2)
C1 C24 C23 121.35(19)
O1 C25 C7 117.29(17)
O1 C25 C3 120.24(17)
C7 C25 C3 122.47(17)
O2 C26 C9 120.02(17)
O2 C26 C13 117.65(17)
C9 C26 C13 122.33(18)
O3 C27 C15 120.03(18)
O3 C27 C19 117.22(19)
C15 C27 C19 122.75(18)
O4 C28 C21 120.87(18)
O4 C28 C1 117.08(18)
C21 C28 C1 122.05(18)
O5 C29 C5 118.2(3)
O5 C29 C30 118.7(4)
C5 C29 C30 123.1(3)
C29 C30 C31 111.3(4)
C30 C31 C32 108.0(5)
C31 C32 C33 115.5(6)
C34 C33 C32 109.6(8)
O5A C29A C30A 123.4(6)
C31A C30A C29A 123.2(7)
C30A C31A C32A 121.8(8)
C31A C32A C33A 116.8(10)
C34A C33A C32A 107.5(11)
O6 C35 C11 119.6(5)
O6 C35 C36 121.3(5)
C11 C35 C36 118.7(4)
C35 C36 C37 114.8(5)
C36 C37 C38 112.2(4)
C39 C38 C37 115.6(5)
C38 C39 C40 113.2(5)
O6A C35A C36A 118.9(6)
C37A C36A C35A 112.8(5)
C36A C37A C38A 111.9(5)
C39A C38A C37A 114.9(5)
C40A C39A C38A 114.2(6)
O7 C41 C17 124.5(5)
O7 C41 C42 117.3(5)
C17 C41 C42 115.8(4)
C41 C42 C43 112.4(5)
C44 C43 C42 115.3(6)
C43 C44 C45 113.7(7)
C46 C45 C44 114.7(8)
O7A C41A C42A 123.9(8)
C43A C42A C41A 116.9(9)
C42A C43A C44A 109.1(8)
C45A C44A C43A 107.7(9)
C44A C45A C46A 110.2(12)
O7B C41B C42B 104.7(11)
C41B C42B C43B 111.2(11)
C42B C43B C44B 109.2(12)
C45B C44B C43B 98.9(13)
C44B C45B C46B 140(2)
O8 C47 C48 118.3(4)
O8 C47 C23 121.9(4)
C48 C47 C23 119.7(3)
C49 C48 C47 114.4(4)
C48 C49 C50 115.1(4)
C49 C50 C51 112.2(4)
C50 C51 C52 113.3(4)
O8A C47A C48A 121.6(5)
C47A C48A C49A 113.4(4)
C50A C49A C48A 113.9(5)
C49A C50A C51A 116.1(5)
C50A C51A C52A 113.1(5)
C53 O9 C63 115.4(6)
C59 O11 C62 117.0(5)
O10 C53 O9 123.7(6)
O10 C53 C54 125.7(6)
O9 C53 C54 110.6(5)
C55 C54 C53 126.5(6)
C54 C55 C56 127.7(6)
C57 C56 C61 116.5(6)
C57 C56 C55 121.8(7)
C61 C56 C55 121.7(6)
C56 C57 C58 122.4(7)
C57 C58 C59 120.2(6)
O11 C59 C60 118.1(6)
O11 C59 C58 122.8(5)
C60 C59 C58 118.6(6)
C59 C60 C61 117.8(7)
C56 C61 C60 123.4(6)
O9 C63 C64 107.3(7)
C69 C64 C65 112.3(7)
C69 C64 C63 111.9(7)
C65 C64 C63 113.5(6)
C66 C65 C64 127.4(8)
C65 C66 C67 122.7(8)
C68 C67 C66 113.6(8)
C64 C69 C70 115.2(6)

loop_
_geom_bond_atom_site_label_1
_geom_bond_atom_site_label_2
_geom_bond_distance
O1 C25 1.382(2)
O2 C26 1.381(2)
O3 C27 1.381(2)
O4 C28 1.381(2)
C1 C24 1.385(3)
C1 C28 1.398(3)
C1 C2 1.515(3)
C2 C3 1.514(3)
C3 C4 1.390(3)
C3 C25 1.396(3)
C4 C5 1.395(3)
C5 C6 1.394(3)
C5 C29 1.488(4)
C6 C7 1.390(3)
C7 C25 1.393(3)
C7 C8 1.522(3)
C8 C9 1.519(3)
C9 C10 1.392(3)
C9 C26 1.396(3)
C10 C11 1.393(3)
C11 C12 1.397(3)
C11 C35 1.499(6)
C12 C13 1.387(3)
C13 C26 1.399(3)
C13 C14 1.517(3)
C14 C15 1.523(3)
C15 C27 1.388(3)
C15 C16 1.393(3)
C16 C17 1.395(3)
C17 C18 1.391(3)
C17 C41 1.490(6)
C18 C19 1.386(3)
C19 C27 1.399(3)
C19 C20 1.512(3)
C20 C21 1.520(3)
C21 C28 1.393(3)
C21 C22 1.395(3)
C22 C23 1.390(3)
C23 C24 1.396(3)
C23 C47 1.518(5)
O5 C29 1.205(5)
C29 C30 1.506(6)
C30 C31 1.523(7)
C31 C32 1.549(9)
C32 C33 1.551(9)
C33 C34 1.463(12)
O5A C29A 1.206(8)
C29A C30A 1.505(10)
C30A C31A 1.497(11)
C31A C32A 1.532(12)
C32A C33A 1.553(14)
C33A C34A 1.534(14)
O6 C35 1.225(7)
C35 C36 1.502(8)
C36 C37 1.516(7)
C37 C38 1.522(7)
C38 C39 1.489(7)
C39 C40 1.515(8)
O6A C35A 1.223(7)
C35A C36A 1.504(8)
C36A C37A 1.493(8)
C37A C38A 1.519(7)
C38A C39A 1.495(8)
C39A C40A 1.489(8)
O7 C41 1.215(7)
C41 C42 1.508(8)
C42 C43 1.544(9)
C43 C44 1.502(9)
C44 C45 1.536(11)
C45 C46 1.529(11)
O7A C41A 1.237(11)
C41A C42A 1.512(11)
C42A C43A 1.501(11)
C43A C44A 1.520(13)
C44A C45A 1.490(14)
C45A C46A 1.541(15)
O7B C41B 1.208(14)
C41B C42B 1.505(15)
C42B C43B 1.507(15)
C43B C44B 1.516(15)
C44B C45B 1.450(16)
C45B C46B 1.456(17)
O8 C47 1.220(6)
C47 C48 1.514(6)
C48 C49 1.503(6)
C49 C50 1.513(6)
C50 C51 1.516(6)
C51 C52 1.517(7)
O8A C47A 1.202(7)
C47A C48A 1.514(7)
C48A C49A 1.521(7)
C49A C50A 1.516(7)
C50A C51A 1.517(8)
C51A C52A 1.522(8)
O9 C53 1.327(7)
O9 C63 1.465(9)
O10 C53 1.200(8)
O11 C59 1.382(7)
O11 C62 1.430(7)
C53 C54 1.502(8)
C54 C55 1.289(9)
C55 C56 1.467(8)
C56 C57 1.384(8)
C56 C61 1.388(10)
C57 C58 1.388(9)
C58 C59 1.413(10)
C59 C60 1.401(9)
C60 C61 1.419(9)
C63 C64 1.534(10)
C64 C69 1.492(9)
C64 C65 1.511(10)
C65 C66 1.409(10)
C66 C67 1.517(10)
C67 C68 1.442(11)
C69 C70 1.502(9)
